data_7108036
loop_
_publ_author_name
'Samanta, Subhra'
'Sengupta, Kushal'
'Mittra, Kaustuv'
'Bandyopadhay, Sabyasachi'
'Dey, Abhishek'

_publ_section_title
;
 Selective four electron reduction of O2 by an iron porphyrin
 electrocatalyst under fast and slow electron fluxes
;
_journal_name_full Chem.Commun.
_journal_page_first 7631
_journal_paper_doi 10.1039/c2cc32832a
_journal_volume 48
_journal_year 2012
_chemical_formula_moiety 'C93 H67 Fe4 N16 O Zn, O, 5(C H2 Cl2), 2(Cl), C H2 Cl, 2(H)'
_chemical_formula_sum 'C100 H81 Cl14 Fe4 N16 O2 Zn'
_chemical_formula_weight 2323.88
_chemical_name_systematic
;
?
;
_space_group_crystal_system monoclinic
_space_group_IT_number 14
_space_group_name_Hall '-P 2yn'
_space_group_name_H-M_alt 'P 1 21/n 1'
_symmetry_space_group_name_Hall '-P 2yn'
_symmetry_space_group_name_H-M 'P 1 21/n 1'
_atom_sites_solution_hydrogens geom
_atom_sites_solution_primary direct
_atom_sites_solution_secondary difmap
_audit_creation_date 2011-07-06
_audit_creation_method
;
Olex2 1.1
(compiled 2011.02.15 svn.r1672, GUI svn.r3494)
;
_cell_angle_alpha 90.00
_cell_angle_beta 90.830(4)
_cell_angle_gamma 90.00
_cell_formula_units_Z 4
_cell_length_a 14.693(2)
_cell_length_b 47.081(8)
_cell_length_c 14.939(2)
_cell_measurement_reflns_used 5620
_cell_measurement_temperature 393(2)
_cell_measurement_theta_max 18.82
_cell_measurement_theta_min 2.20
_cell_volume 10333(3)
_computing_cell_refinement 'Bruker SMART'
_computing_data_collection 'Bruker SMART'
_computing_data_reduction 'Bruker SAINT'
_computing_molecular_graphics
;
O. V. Dolomanov, L. J. Bourhis, R. J. Gildea, J. A. K. Howard and H. Puschmann,
OLEX2: a complete structure solution, refinement and analysis program.
J. Appl. Cryst. (2009). 42, 339-341.
;
_computing_publication_material
;
O. V. Dolomanov, L. J. Bourhis, R. J. Gildea, J. A. K. Howard and H. Puschmann,
OLEX2: a complete structure solution, refinement and analysis program.
J. Appl. Cryst. (2009). 42, 339-341.
;
_computing_structure_refinement 'SHELXL-97 (Sheldrick, 1997)'
_computing_structure_solution 'SHELXS-97 (Sheldrick, 1990)'
_diffrn_ambient_temperature 393(2)
_diffrn_measured_fraction_theta_full 0.990
_diffrn_measured_fraction_theta_max 0.990
_diffrn_measurement_device_type 'CCD area detector'
_diffrn_measurement_method 'phi and omega scans'
_diffrn_radiation_monochromator graphite
_diffrn_radiation_type MoK\a
_diffrn_radiation_wavelength 0.71073
_diffrn_reflns_av_R_equivalents 0.0933
_diffrn_reflns_av_unetI/netI 0.0626
_diffrn_reflns_limit_h_max 13
_diffrn_reflns_limit_h_min -14
_diffrn_reflns_limit_k_max 45
_diffrn_reflns_limit_k_min -45
_diffrn_reflns_limit_l_max 14
_diffrn_reflns_limit_l_min -14
_diffrn_reflns_number 61336
_diffrn_reflns_theta_full 20.28
_diffrn_reflns_theta_max 20.28
_diffrn_reflns_theta_min 0.86
_diffrn_source 'fine-focus sealed tube'
_exptl_absorpt_coefficient_mu 1.196
_exptl_absorpt_correction_T_max 0.9537
_exptl_absorpt_correction_T_min 0.8898
_exptl_absorpt_correction_type multi-scan
_exptl_absorpt_process_details Phi-Scan
_exptl_crystal_colour Purple
_exptl_crystal_density_diffrn 1.494
_exptl_crystal_density_method 'not measured'
_exptl_crystal_description Block
_exptl_crystal_F_000 4724
_exptl_crystal_size_max 0.10
_exptl_crystal_size_mid 0.06
_exptl_crystal_size_min 0.04
_refine_diff_density_max 1.559
_refine_diff_density_min -1.062
_refine_diff_density_rms 0.133
_refine_ls_extinction_method none
_refine_ls_goodness_of_fit_ref 1.060
_refine_ls_hydrogen_treatment constr
_refine_ls_matrix_type full
_refine_ls_number_parameters 1232
_refine_ls_number_reflns 9961
_refine_ls_number_restraints 0
_refine_ls_restrained_S_all 1.060
_refine_ls_R_factor_all 0.1189
_refine_ls_R_factor_gt 0.0987
_refine_ls_shift/su_max 0.000
_refine_ls_shift/su_mean 0.000
_refine_ls_structure_factor_coef Fsqd
_refine_ls_weighting_details 'calc w=1/[\s^2^(Fo^2^)+(0.1210P)^2^+164.5410P] where P=(Fo^2^+2Fc^2^)/3'
_refine_ls_weighting_scheme calc
_refine_ls_wR_factor_gt 0.2439
_refine_ls_wR_factor_ref 0.2606
_reflns_number_gt 8007
_reflns_number_total 9961
_reflns_threshold_expression >2sigma(I)
_cod_data_source_file c2cc32832a.txt
_cod_data_source_block sqz
_cod_database_code 7108036

loop_
_space_group_symop_id
_space_group_symop_operation_xyz
1 'x, y, z'
2 '-x+1/2, y+1/2, -z+1/2'
3 '-x, -y, -z'
4 'x-1/2, -y-1/2, z-1/2'

loop_
_atom_site_label
_atom_site_type_symbol
_atom_site_fract_x
_atom_site_fract_y
_atom_site_fract_z
_atom_site_U_iso_or_equiv
_atom_site_adp_type
_atom_site_occupancy
_atom_site_symmetry_multiplicity
_atom_site_calc_flag
_atom_site_refinement_flags
Zn1 Zn 0.23909(9) 0.18834(3) 0.43926(9) 0.0201(4) Uani 1 1 d .
Fe1 Fe 0.12825(12) 0.04972(4) 0.85963(11) 0.0275(5) Uani 1 1 d .
Fe2 Fe -0.13963(12) 0.04206(4) 0.48183(11) 0.0232(5) Uani 1 1 d .
Fe3 Fe 0.23615(12) 0.04718(4) 0.22822(11) 0.0268(5) Uani 1 1 d .
Fe4 Fe 0.45419(12) 0.05084(4) 0.58908(12) 0.0264(5) Uani 1 1 d .
N1 N 0.1800(6) 0.19212(18) 0.3130(6) 0.019(2) Uani 1 1 d .
N2 N 0.1139(6) 0.19428(19) 0.4934(6) 0.018(2) Uani 1 1 d .
N3 N 0.2956(6) 0.19927(19) 0.5619(6) 0.018(2) Uani 1 1 d .
N4 N 0.3645(6) 0.19600(19) 0.3810(6) 0.017(2) Uani 1 1 d .
N5 N -0.1067(6) 0.14394(19) 0.3691(6) 0.020(2) Uani 1 1 d .
N6 N -0.0233(6) 0.1336(2) 0.3609(7) 0.026(3) Uani 1 1 d .
N7 N -0.0167(7) 0.1107(2) 0.4112(7) 0.023(2) Uani 1 1 d .
N8 N 0.5832(6) 0.1524(2) 0.5387(6) 0.025(3) Uani 1 1 d .
N9 N 0.1445(7) 0.1506(2) 0.7764(6) 0.027(3) Uani 1 1 d .
N10 N 0.1188(7) 0.1416(2) 0.6931(7) 0.033(3) Uani 1 1 d .
N11 N 0.1390(8) 0.1143(2) 0.6894(7) 0.034(3) Uani 1 1 d .
N12 N 0.3092(7) 0.1488(2) 0.0860(6) 0.024(3) Uani 1 1 d .
N13 N 0.2349(7) 0.1381(2) 0.0418(7) 0.034(3) Uani 1 1 d .
N14 N 0.2266(7) 0.1116(2) 0.0648(7) 0.030(3) Uani 1 1 d .
N15 N 0.6384(7) 0.1350(3) 0.4953(7) 0.038(3) Uani 1 1 d .
N16 N 0.5973(8) 0.1102(2) 0.4867(8) 0.039(3) Uani 1 1 d .
O1 O 0.2600(5) 0.14449(16) 0.4467(5) 0.028(2) Uani 1 1 d .
O2 O 0.1514(5) 0.10474(16) 0.5037(5) 0.026(2) Uani 1 1 d .
Cl1 Cl 0.5575(4) 0.12559(12) 0.2719(4) 0.0955(17) Uani 1 1 d .
Cl2 Cl 0.7121(5) 0.09304(16) 0.2256(5) 0.128(2) Uani 1 1 d .
Cl3 Cl 0.5879(6) 0.1622(3) 0.0581(6) 0.194(4) Uani 1 1 d .
Cl4 Cl 0.7269(6) 0.1358(2) -0.0390(6) 0.168(3) Uani 1 1 d .
Cl5 Cl 0.7355(4) 0.05476(12) 0.8819(4) 0.1044(18) Uani 1 1 d .
Cl6 Cl 0.8129(5) 0.03169(14) 1.0446(6) 0.143(3) Uani 1 1 d .
Cl7 Cl 0.9205(3) 0.09630(10) 0.1605(3) 0.0774(15) Uani 1 1 d .
Cl8 Cl 0.9545(4) 0.14439(11) 0.0493(3) 0.0825(16) Uani 1 1 d .
Cl9 Cl 0.7432(7) 0.12142(15) 0.7185(5) 0.157(3) Uani 1 1 d .
Cl10 Cl 0.9093(7) 0.1436(3) 0.7970(7) 0.216(5) Uani 1 1 d .
Cl12 Cl 0.6273(10) 0.2337(2) 0.8406(9) 0.246(6) Uani 1 1 d .
Cl13 Cl 0.5673(5) 0.16089(15) 0.7884(5) 0.125(2) Uani 1 1 d .
Cl14 Cl 0.4195(4) 0.12361(14) 0.8012(4) 0.114(2) Uani 1 1 d .
C1 C 0.2238(8) 0.1929(3) 0.2315(8) 0.024(3) Uani 1 1 d .
C2 C 0.1564(10) 0.1932(2) 0.1631(8) 0.028(3) Uani 1 1 d .
H2 H 0.1680 0.1938 0.1007 0.033 Uiso 1 1 calc R
C3 C 0.0750(9) 0.1926(2) 0.1990(9) 0.025(3) Uani 1 1 d .
H3 H 0.0180 0.1923 0.1683 0.030 Uiso 1 1 calc R
C4 C 0.0900(8) 0.1925(2) 0.2939(8) 0.018(3) Uani 1 1 d .
C5 C 0.0203(8) 0.1924(2) 0.3554(8) 0.021(3) Uani 1 1 d .
C6 C 0.0293(8) 0.1937(2) 0.4491(9) 0.022(3) Uani 1 1 d .
C7 C -0.0424(8) 0.1950(2) 0.5110(9) 0.028(3) Uani 1 1 d .
H7 H -0.1057 0.1947 0.4973 0.033 Uiso 1 1 calc R
C8 C -0.0026(8) 0.1967(2) 0.5951(9) 0.026(3) Uani 1 1 d .
H8 H -0.0327 0.1976 0.6509 0.031 Uiso 1 1 calc R
C9 C 0.0923(7) 0.1970(2) 0.5808(8) 0.018(3) Uani 1 1 d .
C10 C 0.1563(8) 0.1993(2) 0.6506(8) 0.021(3) Uani 1 1 d .
C11 C 0.2514(9) 0.2008(2) 0.6416(8) 0.024(3) Uani 1 1 d .
C12 C 0.3175(9) 0.2042(2) 0.7141(9) 0.027(3) Uani 1 1 d .
H12 H 0.3047 0.2056 0.7761 0.032 Uiso 1 1 calc R
C13 C 0.4000(9) 0.2050(2) 0.6770(8) 0.025(3) Uani 1 1 d .
H13 H 0.4566 0.2073 0.7076 0.030 Uiso 1 1 calc R
C14 C 0.3866(8) 0.2016(2) 0.5819(8) 0.020(3) Uani 1 1 d .
C15 C 0.4565(7) 0.2002(2) 0.5180(8) 0.019(3) Uani 1 1 d .
C16 C 0.4450(8) 0.1968(2) 0.4265(8) 0.019(3) Uani 1 1 d .
C17 C 0.5177(8) 0.1961(2) 0.3625(8) 0.024(3) Uani 1 1 d .
H17 H 0.5811 0.1966 0.3757 0.029 Uiso 1 1 calc R
C18 C 0.4789(9) 0.1945(2) 0.2812(8) 0.025(3) Uani 1 1 d .
H18 H 0.5096 0.1933 0.2257 0.030 Uiso 1 1 calc R
C19 C 0.3844(8) 0.1950(2) 0.2930(8) 0.020(3) Uani 1 1 d .
C20 C 0.3191(8) 0.1936(2) 0.2224(8) 0.021(3) Uani 1 1 d .
C21 C 0.3524(8) 0.1971(3) 0.1284(8) 0.023(3) Uani 1 1 d .
C22 C 0.3919(8) 0.2231(2) 0.1031(8) 0.025(3) Uani 1 1 d .
H22 H 0.4020 0.2376 0.1464 0.030 Uiso 1 1 calc R
C23 C 0.4158(9) 0.2274(3) 0.0153(9) 0.036(4) Uani 1 1 d .
H23 H 0.4417 0.2451 -0.0013 0.043 Uiso 1 1 calc R
C24 C 0.4036(10) 0.2072(3) -0.0476(9) 0.042(4) Uani 1 1 d .
H24 H 0.4196 0.2108 -0.1079 0.051 Uiso 1 1 calc R
C25 C 0.3670(9) 0.1806(3) -0.0240(9) 0.037(4) Uani 1 1 d .
H25 H 0.3588 0.1661 -0.0675 0.045 Uiso 1 1 calc R
C26 C 0.3432(8) 0.1762(2) 0.0644(8) 0.023(3) Uani 1 1 d .
C27 C 0.3462(9) 0.1280(3) 0.1367(7) 0.027(3) Uani 1 1 d .
H27 H 0.3983 0.1296 0.1748 0.033 Uiso 1 1 calc R
C28 C 0.2945(8) 0.1042(2) 0.1231(7) 0.020(3) Uani 1 1 d .
C29 C 0.3096(9) 0.0752(3) 0.1547(8) 0.026(3) Uani 1 1 d .
C30 C 0.2865(9) 0.0507(3) 0.1031(9) 0.032(3) Uani 1 1 d .
H30 H 0.2499 0.0506 0.0462 0.038 Uiso 1 1 calc R
C31 C 0.3229(10) 0.0267(3) 0.1466(9) 0.039(4) Uani 1 1 d .
H31 H 0.3168 0.0066 0.1258 0.047 Uiso 1 1 calc R
C32 C 0.3704(8) 0.0360(3) 0.2261(9) 0.036(4) Uani 1 1 d .
H32 H 0.4033 0.0237 0.2705 0.043 Uiso 1 1 calc R
C33 C 0.3615(8) 0.0659(3) 0.2294(9) 0.030(3) Uani 1 1 d .
H33 H 0.3862 0.0784 0.2781 0.036 Uiso 1 1 calc R
C34 C 0.1824(8) 0.0249(3) 0.3323(8) 0.028(3) Uani 1 1 d .
H34 H 0.2158 0.0111 0.3719 0.034 Uiso 1 1 calc R
C35 C 0.1362(9) 0.0183(3) 0.2499(9) 0.038(4) Uani 1 1 d .
H35 H 0.1312 -0.0010 0.2218 0.046 Uiso 1 1 calc R
C36 C 0.0971(9) 0.0439(3) 0.2157(9) 0.035(4) Uani 1 1 d .
H36 H 0.0604 0.0459 0.1591 0.042 Uiso 1 1 calc R
C37 C 0.1209(8) 0.0662(3) 0.2769(9) 0.030(3) Uani 1 1 d .
H37 H 0.1042 0.0867 0.2702 0.035 Uiso 1 1 calc R
C38 C 0.1724(8) 0.0543(3) 0.3477(9) 0.028(3) Uani 1 1 d .
H38 H 0.1987 0.0651 0.3997 0.034 Uiso 1 1 calc R
C39 C -0.0770(8) 0.1924(3) 0.3189(8) 0.027(3) Uani 1 1 d .
C40 C -0.1106(8) 0.2172(3) 0.2806(8) 0.027(3) Uani 1 1 d .
H40 H -0.0728 0.2335 0.2777 0.033 Uiso 1 1 calc R
C41 C -0.1986(8) 0.2184(3) 0.2466(9) 0.032(3) Uani 1 1 d .
H41 H -0.2197 0.2351 0.2171 0.038 Uiso 1 1 calc R
C42 C -0.2556(9) 0.1954(3) 0.2557(9) 0.039(4) Uani 1 1 d .
H42 H -0.3167 0.1965 0.2343 0.047 Uiso 1 1 calc R
C43 C -0.1370(8) 0.1696(2) 0.3275(8) 0.023(3) Uani 1 1 d .
C44 C -0.1544(9) 0.1273(3) 0.4282(8) 0.028(3) Uani 1 1 d .
H44 H -0.2152 0.1299 0.4474 0.034 Uiso 1 1 calc R
C45 C -0.0966(8) 0.1066(2) 0.4525(8) 0.018(3) Uani 1 1 d .
C46 C -0.1106(8) 0.0833(3) 0.5148(8) 0.025(3) Uani 1 1 d .
C47 C -0.0420(8) 0.0644(2) 0.5485(8) 0.021(3) Uani 1 1 d .
H47 H 0.0242 0.0650 0.5339 0.025 Uiso 1 1 calc R
C48 C -0.0846(9) 0.0450(2) 0.6076(8) 0.023(3) Uani 1 1 d .
H48 H -0.0538 0.0293 0.6415 0.027 Uiso 1 1 calc R
C49 C -0.1759(9) 0.0515(3) 0.6096(8) 0.028(3) Uani 1 1 d .
H49 H -0.2227 0.0411 0.6450 0.033 Uiso 1 1 calc R
C50 C -0.1932(8) 0.0748(2) 0.5532(8) 0.024(3) Uani 1 1 d .
H50 H -0.2540 0.0838 0.5421 0.029 Uiso 1 1 calc R
C52 C -0.2172(9) 0.0090(3) 0.4348(9) 0.034(3) Uani 1 1 d .
H52 H -0.2674 -0.0008 0.4671 0.040 Uiso 1 1 calc R
C51 C -0.1230(10) 0.0017(3) 0.4374(8) 0.030(3) Uani 1 1 d .
H51 H -0.0954 -0.0143 0.4727 0.036 Uiso 1 1 calc R
C53 C -0.2258(10) 0.0328(3) 0.3775(9) 0.039(4) Uani 1 1 d .
H53 H -0.2836 0.0430 0.3621 0.046 Uiso 1 1 calc R
C54 C -0.1372(10) 0.0396(3) 0.3455(8) 0.035(4) Uani 1 1 d .
H54 H -0.1226 0.0557 0.3043 0.042 Uiso 1 1 calc R
C55 C -0.0748(9) 0.0207(3) 0.3814(8) 0.033(3) Uani 1 1 d .
H55 H -0.0078 0.0206 0.3706 0.039 Uiso 1 1 calc R
C56 C 0.1237(8) 0.2014(3) 0.7447(8) 0.025(3) Uani 1 1 d .
C57 C 0.0974(9) 0.2276(3) 0.7786(9) 0.036(4) Uani 1 1 d .
H57 H 0.0963 0.2436 0.7398 0.043 Uiso 1 1 calc R
C58 C 0.0727(11) 0.2312(3) 0.8667(9) 0.050(4) Uani 1 1 d .
H58 H 0.0562 0.2494 0.8885 0.060 Uiso 1 1 calc R
C59 C 0.0723(9) 0.2077(3) 0.9233(9) 0.038(4) Uani 1 1 d .
H59 H 0.0546 0.2097 0.9839 0.045 Uiso 1 1 calc R
C60 C 0.0972(9) 0.1820(3) 0.8917(9) 0.038(4) Uani 1 1 d .
H60 H 0.0984 0.1660 0.9308 0.046 Uiso 1 1 calc R
C61 C 0.1213(8) 0.1786(3) 0.8023(8) 0.023(3) Uani 1 1 d .
C62 C 0.1808(8) 0.1290(3) 0.8222(8) 0.026(3) Uani 1 1 d .
H62 H 0.2046 0.1296 0.8817 0.031 Uiso 1 1 calc R
C63 C 0.1771(9) 0.1059(3) 0.7672(9) 0.027(3) Uani 1 1 d .
C64 C 0.2044(9) 0.0769(3) 0.7854(8) 0.027(3) Uani 1 1 d .
C65 C 0.1742(8) 0.0528(3) 0.7337(8) 0.029(3) Uani 1 1 d .
H65 H 0.1361 0.0534 0.6777 0.034 Uiso 1 1 calc R
C66 C 0.2103(9) 0.0281(3) 0.7759(9) 0.036(4) Uani 1 1 d .
H66 H 0.2004 0.0081 0.7551 0.043 Uiso 1 1 calc R
C67 C 0.2592(10) 0.0360(3) 0.8516(8) 0.034(3) Uani 1 1 d .
H67 H 0.2904 0.0228 0.8945 0.041 Uiso 1 1 calc R
C68 C 0.2562(8) 0.0662(3) 0.8589(8) 0.028(3) Uani 1 1 d .
H68 H 0.2851 0.0779 0.9076 0.034 Uiso 1 1 calc R
C69 C 0.0173(9) 0.0726(3) 0.9003(9) 0.040(4) Uani 1 1 d .
H69 H 0.0046 0.0929 0.8857 0.048 Uiso 1 1 calc R
C70 C -0.0111(10) 0.0485(3) 0.8479(10) 0.046(4) Uani 1 1 d .
H70 H -0.0481 0.0488 0.7912 0.056 Uiso 1 1 calc R
C71 C 0.0214(9) 0.0245(3) 0.8931(10) 0.044(4) Uani 1 1 d .
H71 H 0.0125 0.0045 0.8726 0.052 Uiso 1 1 calc R
C72 C 0.0691(10) 0.0327(3) 0.9712(9) 0.043(4) Uani 1 1 d .
H72 H 0.0987 0.0197 1.0159 0.051 Uiso 1 1 calc R
C73 C 0.0677(10) 0.0628(3) 0.9740(9) 0.039(4) Uani 1 1 d .
H73 H 0.0964 0.0749 1.0215 0.047 Uiso 1 1 calc R
C74 C 0.5525(8) 0.2029(3) 0.5531(8) 0.025(3) Uani 1 1 d .
C75 C 0.5861(9) 0.2296(3) 0.5790(9) 0.036(4) Uani 1 1 d .
H75 H 0.5464 0.2456 0.5769 0.043 Uiso 1 1 calc R
C76 C 0.6746(9) 0.2335(3) 0.6071(9) 0.037(4) Uani 1 1 d .
H76 H 0.6951 0.2517 0.6256 0.044 Uiso 1 1 calc R
C77 C 0.7322(10) 0.2114(3) 0.6084(11) 0.049(4) Uani 1 1 d .
H77 H 0.7941 0.2143 0.6251 0.059 Uiso 1 1 calc R
C78 C 0.7027(9) 0.1837(3) 0.5855(9) 0.039(4) Uani 1 1 d .
H78 H 0.7430 0.1680 0.5879 0.047 Uiso 1 1 calc R
C79 C 0.6134(9) 0.1807(2) 0.5598(8) 0.024(3) Uani 1 1 d .
C80 C 0.5046(8) 0.1382(3) 0.5585(8) 0.025(3) Uani 1 1 d .
H80 H 0.4536 0.1454 0.5896 0.030 Uiso 1 1 calc R
C81 C 0.5153(9) 0.1119(2) 0.5241(8) 0.026(3) Uani 1 1 d .
C82 C 0.4498(8) 0.0886(2) 0.5225(8) 0.023(3) Uani 1 1 d .
C83 C 0.3723(8) 0.0855(3) 0.5738(9) 0.027(3) Uani 1 1 d .
H83 H 0.3529 0.0986 0.6227 0.033 Uiso 1 1 calc R
C84 C 0.3256(9) 0.0607(3) 0.5454(8) 0.032(3) Uani 1 1 d .
H84 H 0.2680 0.0533 0.5713 0.039 Uiso 1 1 calc R
C85 C 0.3753(8) 0.0477(3) 0.4756(9) 0.028(3) Uani 1 1 d .
H85 H 0.3588 0.0299 0.4427 0.034 Uiso 1 1 calc R
C86 C 0.4529(8) 0.0652(2) 0.4610(7) 0.022(3) Uani 1 1 d .
H86 H 0.5012 0.0618 0.4158 0.027 Uiso 1 1 calc R
C87 C 0.4978(10) 0.0108(3) 0.6192(9) 0.039(4) Uani 1 1 d .
H87 H 0.4850 -0.0067 0.5832 0.047 Uiso 1 1 calc R
C88 C 0.5740(9) 0.0289(3) 0.6099(9) 0.034(4) Uani 1 1 d .
H88 H 0.6244 0.0267 0.5661 0.041 Uiso 1 1 calc R
C89 C 0.5643(10) 0.0512(3) 0.6724(10) 0.042(4) Uani 1 1 d .
H89 H 0.6074 0.0675 0.6812 0.051 Uiso 1 1 calc R
C90 C 0.4850(10) 0.0464(4) 0.7217(10) 0.048(4) Uani 1 1 d .
H90 H 0.4619 0.0586 0.7711 0.058 Uiso 1 1 calc R
C91 C 0.4435(10) 0.0216(3) 0.6889(10) 0.044(4) Uani 1 1 d .
H91 H 0.3857 0.0130 0.7109 0.053 Uiso 1 1 calc R
C92 C 0.3009(10) 0.1299(3) 0.3730(8) 0.036(4) Uani 1 1 d .
H92a H 0.2580 0.1295 0.3221 0.054 Uiso 1 1 calc R
H92b H 0.3159 0.1104 0.3909 0.054 Uiso 1 1 calc R
H92c H 0.3565 0.1399 0.3557 0.054 Uiso 1 1 calc R
C93 C 0.6103(12) 0.0937(5) 0.2723(13) 0.089(7) Uani 1 1 d .
H93a H 0.6170 0.0872 0.3351 0.107 Uiso 1 1 calc R
H93b H 0.5706 0.0798 0.2406 0.107 Uiso 1 1 calc R
C94 C 0.688(2) 0.1505(9) 0.0530(19) 0.203(18) Uani 1 1 d .
H94a H 0.6955 0.1363 0.1014 0.244 Uiso 1 1 calc R
H94b H 0.7294 0.1665 0.0680 0.244 Uiso 1 1 calc R
C95 C 0.7899(13) 0.0625(5) 0.9840(14) 0.094(7) Uani 1 1 d .
H95a H 0.8476 0.0726 0.9726 0.113 Uiso 1 1 calc R
H95b H 0.7507 0.0751 1.0197 0.113 Uiso 1 1 calc R
C96 C 0.9978(8) 0.1227(2) 0.1345(7) 0.051(4) Uani 1 1 d .
H96a H 1.0556 0.1140 0.1151 0.061 Uiso 1 1 calc R
H96b H 1.0109 0.1344 0.1884 0.061 Uiso 1 1 calc R
H H 0.8910 0.1029 0.7434 0.317 Uiso 1 1 calc R
Ha H 0.8939 0.1269 0.6679 0.317 Uiso 1 1 calc R
C98 C 0.7299(9) 0.2116(2) 0.8974(10) 0.041(4) Uani 1 1 d .
H98a H 0.7405 0.2177 0.9601 0.049 Uiso 1 1 calc R
H98b H 0.7167 0.1910 0.8965 0.049 Uiso 1 1 calc R
C99 C 0.5240(17) 0.1269(5) 0.812(2) 0.147(12) Uani 1 1 d .
H99a H 0.5535 0.1130 0.7715 0.177 Uiso 1 1 calc R
H99b H 0.5416 0.1218 0.8739 0.177 Uiso 1 1 calc R
C100 C -0.2249(8) 0.1711(3) 0.2950(8) 0.032(3) Uani 1 1 d .
H10 H -0.2642 0.1552 0.3000 0.038 Uiso 1 1 calc R

loop_
_atom_site_aniso_label
_atom_site_aniso_U_11
_atom_site_aniso_U_22
_atom_site_aniso_U_33
_atom_site_aniso_U_23
_atom_site_aniso_U_13
_atom_site_aniso_U_12
Zn1 0.0198(8) 0.0218(8) 0.0186(8) 0.0003(6) -0.0008(6) -0.0006(6)
Fe1 0.0380(12) 0.0250(11) 0.0194(10) -0.0016(8) 0.0035(9) -0.0083(9)
Fe2 0.0272(11) 0.0196(10) 0.0228(11) -0.0013(8) 0.0017(8) -0.0047(8)
Fe3 0.0349(12) 0.0229(11) 0.0226(11) -0.0003(8) 0.0046(9) -0.0050(9)
Fe4 0.0271(11) 0.0234(11) 0.0288(11) 0.0025(9) 0.0027(9) 0.0015(8)
N1 0.016(6) 0.012(5) 0.029(7) -0.004(5) -0.007(5) 0.005(4)
N2 0.017(6) 0.020(6) 0.017(6) 0.000(4) 0.003(5) -0.001(4)
N3 0.023(7) 0.016(6) 0.016(6) 0.002(4) -0.006(5) 0.001(4)
N4 0.013(6) 0.021(6) 0.019(6) 0.001(4) -0.004(5) 0.002(4)
N5 0.014(6) 0.018(6) 0.029(6) 0.000(5) 0.006(5) -0.001(5)
N6 0.014(7) 0.039(7) 0.026(6) -0.003(6) 0.010(5) 0.001(5)
N7 0.032(7) 0.011(6) 0.027(6) 0.006(5) 0.006(5) 0.002(5)
N8 0.011(6) 0.033(7) 0.029(6) 0.006(5) 0.003(5) 0.016(6)
N9 0.036(7) 0.037(8) 0.009(6) 0.001(6) -0.001(5) 0.004(6)
N10 0.036(7) 0.030(8) 0.032(8) 0.002(6) -0.005(5) 0.009(5)
N11 0.061(8) 0.030(8) 0.012(7) 0.001(5) 0.000(6) -0.004(6)
N12 0.034(7) 0.022(7) 0.015(6) -0.012(5) -0.004(5) -0.006(5)
N13 0.047(8) 0.032(8) 0.022(6) 0.002(6) -0.001(6) -0.007(6)
N14 0.041(7) 0.027(7) 0.023(6) 0.003(5) -0.011(6) 0.001(5)
N15 0.027(7) 0.048(8) 0.038(7) -0.005(6) 0.003(6) 0.000(7)
N16 0.027(7) 0.032(8) 0.057(8) -0.009(6) 0.010(6) 0.003(6)
O1 0.034(5) 0.025(5) 0.024(5) -0.002(4) -0.005(4) 0.000(4)
O2 0.030(5) 0.014(4) 0.034(5) -0.006(4) -0.006(4) 0.002(4)
Cl1 0.080(4) 0.092(4) 0.113(4) 0.007(3) -0.030(3) -0.006(3)
Cl2 0.119(5) 0.137(6) 0.127(5) 0.016(4) 0.017(4) 0.014(4)
Cl3 0.148(7) 0.299(13) 0.136(7) -0.062(7) 0.014(6) 0.081(8)
Cl4 0.147(7) 0.215(9) 0.141(7) -0.024(6) -0.014(5) 0.036(6)
Cl5 0.103(4) 0.092(4) 0.118(5) -0.021(4) 0.005(4) -0.010(3)
Cl6 0.134(6) 0.083(4) 0.211(8) 0.049(5) -0.017(5) -0.016(4)
Cl7 0.086(3) 0.073(3) 0.073(3) 0.030(3) -0.027(3) -0.035(3)
Cl8 0.114(4) 0.084(3) 0.048(3) 0.026(2) -0.025(3) -0.041(3)
Cl9 0.268(10) 0.101(5) 0.100(5) -0.020(4) -0.036(6) 0.014(6)
Cl10 0.160(8) 0.290(13) 0.198(10) -0.109(9) 0.050(7) -0.090(8)
Cl12 0.310(16) 0.168(10) 0.261(14) 0.039(9) 0.004(12) -0.029(10)
Cl13 0.143(6) 0.117(5) 0.115(5) 0.014(4) 0.002(4) -0.014(4)
Cl14 0.117(5) 0.136(5) 0.090(4) -0.056(4) 0.001(4) 0.003(4)
C1 0.030(9) 0.028(8) 0.013(7) -0.001(6) -0.001(7) 0.004(6)
C2 0.058(11) 0.015(7) 0.008(7) -0.007(5) -0.016(7) -0.002(7)
C3 0.018(8) 0.019(7) 0.038(9) -0.002(6) -0.005(7) -0.006(6)
C4 0.019(8) 0.018(7) 0.018(8) 0.005(5) -0.001(6) -0.003(5)
C5 0.023(8) 0.009(7) 0.032(9) 0.003(6) -0.007(7) 0.006(5)
C6 0.011(7) 0.017(7) 0.041(9) 0.003(6) 0.010(7) 0.005(5)
C7 0.014(7) 0.021(8) 0.048(10) 0.000(6) 0.004(7) 0.001(6)
C8 0.032(9) 0.014(7) 0.032(9) 0.004(6) 0.006(7) 0.005(6)
C9 0.010(7) 0.018(7) 0.026(9) -0.004(6) -0.002(6) -0.003(5)
C10 0.035(9) 0.002(6) 0.025(8) -0.004(5) 0.012(7) -0.009(6)
C11 0.045(10) 0.011(7) 0.016(8) 0.002(5) 0.010(7) -0.003(6)
C12 0.031(9) 0.024(8) 0.025(8) -0.008(6) -0.012(7) 0.000(6)
C13 0.019(8) 0.026(8) 0.031(9) 0.000(6) -0.001(6) 0.004(6)
C14 0.029(9) 0.010(7) 0.022(8) 0.003(5) -0.009(7) -0.007(6)
C15 0.011(7) 0.014(7) 0.031(9) 0.006(6) 0.006(6) -0.001(5)
C16 0.021(8) 0.017(7) 0.019(8) 0.002(5) 0.002(7) -0.001(5)
C17 0.025(8) 0.018(7) 0.029(8) 0.000(6) 0.003(7) -0.007(6)
C18 0.034(9) 0.025(8) 0.017(8) -0.005(6) 0.006(7) 0.001(6)
C19 0.033(9) 0.010(7) 0.017(8) 0.002(5) 0.005(7) -0.011(6)
C20 0.021(8) 0.010(7) 0.031(8) 0.001(6) -0.001(6) -0.011(5)
C21 0.021(7) 0.030(8) 0.017(7) 0.003(7) 0.002(6) -0.005(6)
C22 0.035(8) 0.013(7) 0.028(9) -0.001(6) -0.005(6) -0.012(6)
C23 0.044(9) 0.035(9) 0.028(9) 0.003(8) 0.003(7) -0.013(7)
C24 0.061(10) 0.046(10) 0.020(8) 0.007(8) -0.003(7) -0.018(8)
C25 0.053(10) 0.037(9) 0.023(9) -0.011(7) 0.006(7) -0.016(7)
C26 0.037(8) 0.014(8) 0.019(8) 0.001(6) -0.001(6) -0.006(6)
C27 0.042(8) 0.034(9) 0.005(6) 0.004(6) -0.005(6) 0.002(8)
C28 0.033(8) 0.018(8) 0.011(7) -0.008(6) 0.009(6) -0.004(7)
C29 0.040(8) 0.018(8) 0.021(8) -0.003(6) 0.015(7) 0.002(6)
C30 0.041(9) 0.029(9) 0.025(8) 0.001(7) 0.006(6) -0.010(7)
C31 0.053(10) 0.025(8) 0.042(9) -0.003(7) 0.029(8) 0.006(7)
C32 0.021(8) 0.047(10) 0.040(9) 0.004(7) 0.006(7) -0.001(7)
C33 0.029(8) 0.030(9) 0.031(8) 0.004(7) 0.005(7) -0.006(6)
C34 0.026(8) 0.033(9) 0.026(8) 0.012(6) 0.002(6) 0.003(6)
C35 0.052(9) 0.036(9) 0.026(8) -0.002(7) 0.012(7) -0.016(8)
C36 0.031(8) 0.050(10) 0.024(8) 0.008(8) -0.006(6) -0.011(7)
C37 0.023(8) 0.030(8) 0.035(8) 0.007(7) 0.003(7) -0.002(6)
C38 0.032(8) 0.021(8) 0.032(8) 0.004(6) 0.008(7) -0.011(6)
C39 0.023(8) 0.027(8) 0.031(8) 0.004(6) 0.001(6) 0.004(7)
C40 0.017(8) 0.023(8) 0.041(8) 0.006(7) 0.002(6) -0.003(6)
C41 0.020(8) 0.025(8) 0.050(9) 0.020(7) -0.006(7) 0.000(7)
C42 0.029(8) 0.046(10) 0.042(9) 0.020(8) -0.014(7) 0.001(8)
C43 0.022(8) 0.018(8) 0.029(8) -0.004(6) 0.002(6) 0.008(6)
C44 0.026(8) 0.038(9) 0.021(7) -0.013(7) 0.004(6) -0.012(8)
C45 0.023(8) 0.009(7) 0.022(7) -0.009(6) -0.003(6) 0.010(6)
C46 0.015(7) 0.021(8) 0.039(8) -0.009(7) -0.002(6) 0.001(6)
C47 0.021(7) 0.013(7) 0.028(7) -0.009(6) -0.002(6) -0.009(6)
C48 0.038(9) 0.014(7) 0.016(7) -0.002(6) -0.001(6) 0.003(6)
C49 0.029(9) 0.037(9) 0.017(7) -0.002(7) 0.014(6) -0.002(7)
C50 0.027(8) 0.018(7) 0.027(7) -0.001(6) -0.003(6) 0.007(6)
C52 0.036(9) 0.027(8) 0.038(9) -0.008(7) -0.006(7) -0.017(7)
C51 0.066(11) 0.015(7) 0.008(7) -0.001(6) 0.009(7) -0.005(7)
C53 0.038(10) 0.043(10) 0.034(8) -0.007(8) -0.014(7) 0.007(7)
C54 0.054(10) 0.029(8) 0.022(8) 0.005(6) -0.002(7) -0.008(8)
C55 0.034(8) 0.040(9) 0.024(8) -0.009(7) 0.007(7) -0.003(7)
C56 0.028(8) 0.017(8) 0.030(8) -0.001(7) 0.001(6) 0.004(6)
C57 0.039(9) 0.034(9) 0.034(9) 0.004(7) 0.003(7) 0.004(7)
C58 0.100(13) 0.032(9) 0.018(9) -0.004(7) 0.009(8) 0.012(8)
C59 0.056(10) 0.042(10) 0.016(7) 0.002(7) 0.016(7) 0.001(8)
C60 0.055(10) 0.023(9) 0.037(10) 0.000(7) 0.017(7) 0.010(7)
C61 0.031(8) 0.026(9) 0.012(8) -0.007(7) 0.005(6) 0.008(6)
C62 0.033(8) 0.021(8) 0.023(7) 0.011(7) 0.002(6) 0.003(6)
C63 0.037(8) 0.020(9) 0.026(8) 0.003(7) 0.019(7) -0.014(6)
C64 0.041(8) 0.023(8) 0.017(7) 0.002(6) 0.005(6) -0.011(7)
C65 0.028(8) 0.039(9) 0.019(7) -0.003(7) 0.007(6) -0.006(7)
C66 0.057(10) 0.019(8) 0.032(9) 0.003(7) 0.008(8) -0.003(7)
C67 0.058(10) 0.023(9) 0.021(8) 0.001(6) -0.006(7) -0.007(7)
C68 0.031(8) 0.033(9) 0.021(8) 0.001(6) -0.007(6) -0.010(6)
C69 0.035(9) 0.049(10) 0.036(9) -0.013(8) 0.005(7) -0.001(7)
C70 0.048(10) 0.054(11) 0.037(9) -0.004(9) 0.015(8) 0.003(8)
C71 0.033(9) 0.053(11) 0.045(10) -0.016(9) 0.006(8) -0.033(8)
C72 0.056(10) 0.048(11) 0.025(9) 0.005(7) 0.009(7) -0.019(8)
C73 0.048(10) 0.046(10) 0.023(9) -0.008(7) 0.018(8) -0.020(8)
C74 0.029(8) 0.025(9) 0.021(7) 0.001(6) 0.001(6) 0.005(7)
C75 0.047(10) 0.016(8) 0.046(9) -0.004(7) -0.010(7) 0.006(7)
C76 0.025(9) 0.031(9) 0.052(10) -0.014(7) -0.012(7) -0.002(7)
C77 0.021(8) 0.052(11) 0.074(12) -0.004(9) -0.017(8) -0.002(9)
C78 0.021(9) 0.040(10) 0.056(10) -0.010(7) 0.002(7) 0.000(7)
C79 0.038(9) 0.010(8) 0.023(7) -0.003(6) 0.000(6) -0.015(7)
C80 0.013(8) 0.032(9) 0.029(8) 0.002(7) 0.002(6) 0.005(6)
C81 0.037(9) 0.012(8) 0.030(8) -0.001(6) 0.002(7) 0.003(7)
C82 0.024(8) 0.021(8) 0.024(7) 0.002(6) -0.002(6) 0.005(6)
C83 0.023(8) 0.022(8) 0.036(8) -0.004(6) 0.003(7) -0.004(6)
C84 0.031(8) 0.035(9) 0.030(8) 0.011(7) -0.002(7) 0.005(7)
C85 0.019(7) 0.029(8) 0.036(8) 0.008(7) 0.007(6) -0.010(6)
C86 0.030(8) 0.026(8) 0.011(7) 0.004(6) -0.003(6) 0.009(6)
C87 0.046(10) 0.035(9) 0.037(9) -0.001(7) -0.004(8) 0.005(8)
C88 0.041(9) 0.027(8) 0.034(8) 0.006(7) -0.005(7) 0.015(7)
C89 0.052(11) 0.026(8) 0.048(9) 0.000(8) -0.009(8) -0.010(7)
C90 0.030(9) 0.081(13) 0.033(9) 0.003(8) -0.007(7) 0.011(9)
C91 0.037(9) 0.045(10) 0.050(10) 0.024(8) 0.001(8) -0.006(8)
C92 0.060(10) 0.022(8) 0.025(8) -0.007(6) 0.005(7) 0.011(7)
C93 0.051(12) 0.15(2) 0.069(13) 0.017(13) 0.023(10) 0.032(12)
C94 0.20(3) 0.30(5) 0.12(2) -0.08(3) 0.03(2) 0.11(3)
C95 0.064(13) 0.106(17) 0.113(17) -0.027(14) 0.028(12) -0.011(12)
C96 0.064(11) 0.044(10) 0.044(9) -0.004(8) 0.001(8) -0.009(8)
C98 0.040(9) 0.003(7) 0.079(11) -0.023(7) -0.005(8) -0.002(6)
C99 0.11(2) 0.13(2) 0.20(3) -0.04(2) 0.08(2) -0.078(18)
C100 0.022(8) 0.038(9) 0.035(8) 0.014(7) -0.008(6) -0.011(7)

loop_
_atom_type_symbol
_atom_type_description
_atom_type_scat_dispersion_real
_atom_type_scat_dispersion_imag
_atom_type_scat_source
C C 0.0033 0.0016 'International Tables Vol C Tables 4.2.6.8 and 6.1.1.4'
H H 0.0000 0.0000 'International Tables Vol C Tables 4.2.6.8 and 6.1.1.4'
N N 0.0061 0.0033 'International Tables Vol C Tables 4.2.6.8 and 6.1.1.4'
Fe Fe 0.3463 0.8444 'International Tables Vol C Tables 4.2.6.8 and 6.1.1.4'
Zn Zn 0.2839 1.4301 'International Tables Vol C Tables 4.2.6.8 and 6.1.1.4'
O O 0.0106 0.0060 'International Tables Vol C Tables 4.2.6.8 and 6.1.1.4'
Cl Cl 0.1484 0.1585 'International Tables Vol C Tables 4.2.6.8 and 6.1.1.4'

loop_
_geom_angle_atom_site_label_1
_geom_angle_atom_site_label_2
_geom_angle_atom_site_label_3
_geom_angle
N1 Zn1 N4 88.0(4)
N1 Zn1 O1 101.1(3)
N2 Zn1 N1 88.9(4)
N2 Zn1 N3 88.1(4)
N2 Zn1 N4 162.1(4)
N2 Zn1 O1 104.3(3)
N3 Zn1 N1 160.7(3)
N3 Zn1 N4 88.9(4)
N3 Zn1 O1 98.2(3)
N4 Zn1 O1 93.6(3)
C64 Fe1 C69 106.1(6)
C64 Fe1 C70 121.7(6)
C64 Fe1 C72 158.3(5)
C65 Fe1 C64 41.5(5)
C65 Fe1 C66 41.3(5)
C65 Fe1 C67 68.8(5)
C65 Fe1 C68 69.2(5)
C65 Fe1 C69 121.1(6)
C65 Fe1 C70 105.7(6)
C65 Fe1 C71 122.8(5)
C65 Fe1 C72 159.8(5)
C65 Fe1 C73 156.9(6)
C66 Fe1 C64 69.1(5)
C66 Fe1 C67 39.8(5)
C66 Fe1 C68 68.3(5)
C66 Fe1 C69 158.3(6)
C66 Fe1 C70 122.4(6)
C66 Fe1 C71 109.1(6)
C66 Fe1 C72 124.6(6)
C66 Fe1 C73 160.6(6)
C67 Fe1 C64 68.9(5)
C67 Fe1 C68 41.1(5)
C67 Fe1 C69 160.0(5)
C67 Fe1 C70 158.2(6)
C67 Fe1 C71 124.2(6)
C67 Fe1 C72 109.6(6)
C68 Fe1 C64 40.8(5)
C68 Fe1 C69 122.6(5)
C68 Fe1 C70 158.5(6)
C68 Fe1 C71 160.1(6)
C68 Fe1 C72 123.8(5)
C69 Fe1 C70 40.9(5)
C69 Fe1 C72 67.5(6)
C71 Fe1 C64 158.5(6)
C71 Fe1 C69 67.3(6)
C71 Fe1 C70 39.9(6)
C71 Fe1 C72 40.2(5)
C72 Fe1 C70 68.0(6)
C73 Fe1 C64 121.1(5)
C73 Fe1 C67 124.8(6)
C73 Fe1 C68 107.7(5)
C73 Fe1 C69 39.9(5)
C73 Fe1 C70 68.4(6)
C73 Fe1 C71 67.8(5)
C73 Fe1 C72 40.6(5)
C46 Fe2 C52 156.5(5)
C46 Fe2 C55 122.9(5)
C47 Fe2 C46 41.1(5)
C47 Fe2 C48 40.9(5)
C47 Fe2 C49 67.7(5)
C47 Fe2 C50 68.1(5)
C47 Fe2 C52 161.6(5)
C47 Fe2 C51 123.9(5)
C47 Fe2 C53 155.8(5)
C47 Fe2 C54 119.7(5)
C47 Fe2 C55 106.3(5)
C48 Fe2 C46 68.6(5)
C48 Fe2 C49 39.5(5)
C48 Fe2 C50 67.5(5)
C48 Fe2 C52 125.4(5)
C48 Fe2 C53 162.0(6)
C48 Fe2 C54 155.6(5)
C48 Fe2 C55 121.7(5)
C49 Fe2 C46 67.9(5)
C49 Fe2 C50 40.3(5)
C49 Fe2 C52 109.6(5)
C49 Fe2 C53 126.4(6)
C49 Fe2 C54 162.8(6)
C49 Fe2 C55 157.2(5)
C50 Fe2 C46 40.3(5)
C50 Fe2 C52 122.5(5)
C50 Fe2 C53 108.7(5)
C50 Fe2 C54 125.2(5)
C50 Fe2 C55 160.0(5)
C52 Fe2 C55 68.9(5)
C51 Fe2 C46 160.3(5)
C51 Fe2 C48 108.5(5)
C51 Fe2 C49 123.0(5)
C51 Fe2 C50 158.2(5)
C51 Fe2 C52 41.0(5)
C51 Fe2 C53 68.0(5)
C51 Fe2 C54 67.5(5)
C51 Fe2 C55 40.8(5)
C53 Fe2 C46 120.8(5)
C53 Fe2 C52 40.4(5)
C53 Fe2 C55 68.1(5)
C54 Fe2 C46 106.6(5)
C54 Fe2 C52 68.5(5)
C54 Fe2 C53 41.0(5)
C54 Fe2 C55 39.4(5)
C29 Fe3 C32 68.8(5)
C29 Fe3 C33 40.6(5)
C29 Fe3 C34 163.1(5)
C29 Fe3 C36 122.3(5)
C29 Fe3 C37 110.8(5)
C29 Fe3 C38 127.9(5)
C30 Fe3 C29 41.0(5)
C30 Fe3 C32 69.0(5)
C30 Fe3 C33 68.4(5)
C30 Fe3 C34 153.3(5)
C30 Fe3 C35 118.4(5)
C30 Fe3 C36 107.3(5)
C30 Fe3 C37 127.1(5)
C30 Fe3 C38 164.6(5)
C31 Fe3 C29 68.8(5)
C31 Fe3 C30 40.6(5)
C31 Fe3 C32 41.4(5)
C31 Fe3 C33 68.5(5)
C31 Fe3 C34 117.9(5)
C31 Fe3 C35 103.9(6)
C31 Fe3 C36 123.0(6)
C31 Fe3 C37 161.8(6)
C31 Fe3 C38 154.4(5)
C32 Fe3 C34 105.2(5)
C32 Fe3 C36 159.8(6)
C32 Fe3 C37 156.6(5)
C32 Fe3 C38 120.5(5)
C33 Fe3 C32 40.5(5)
C33 Fe3 C34 125.0(5)
C33 Fe3 C36 158.3(5)
C33 Fe3 C37 123.8(5)
C33 Fe3 C38 110.1(5)
C34 Fe3 C36 68.7(5)
C34 Fe3 C37 68.0(5)
C34 Fe3 C38 40.4(5)
C35 Fe3 C29 155.5(5)
C35 Fe3 C32 122.0(6)
C35 Fe3 C33 160.3(6)
C35 Fe3 C34 41.1(5)
C35 Fe3 C36 40.9(5)
C35 Fe3 C37 68.6(5)
C35 Fe3 C38 68.4(5)
C36 Fe3 C37 40.8(5)
C36 Fe3 C38 68.1(5)
C38 Fe3 C37 40.0(5)
C82 Fe4 C83 39.8(5)
C82 Fe4 C84 67.8(5)
C82 Fe4 C85 69.2(5)
C82 Fe4 C87 157.2(5)
C82 Fe4 C88 122.1(5)
C82 Fe4 C91 160.9(6)
C83 Fe4 C84 40.6(5)
C83 Fe4 C85 68.8(5)
C83 Fe4 C88 156.8(5)
C84 Fe4 C85 40.7(5)
C84 Fe4 C88 161.1(5)
C85 Fe4 C88 124.2(5)
C86 Fe4 C82 41.3(5)
C86 Fe4 C83 68.2(5)
C86 Fe4 C84 68.1(5)
C86 Fe4 C85 41.0(5)
C86 Fe4 C87 121.0(5)
C86 Fe4 C88 107.8(5)
C86 Fe4 C90 161.9(6)
C86 Fe4 C91 156.3(6)
C87 Fe4 C83 161.5(5)
C87 Fe4 C84 124.6(6)
C87 Fe4 C85 106.8(5)
C87 Fe4 C88 40.4(5)
C89 Fe4 C82 108.1(5)
C89 Fe4 C83 121.7(5)
C89 Fe4 C84 156.9(6)
C89 Fe4 C85 161.3(6)
C89 Fe4 C86 124.9(5)
C89 Fe4 C87 68.1(5)
C89 Fe4 C88 40.5(5)
C89 Fe4 C90 40.5(6)
C89 Fe4 C91 68.1(6)
C90 Fe4 C82 124.8(6)
C90 Fe4 C83 108.3(6)
C90 Fe4 C84 121.8(6)
C90 Fe4 C85 156.1(6)
C90 Fe4 C87 67.9(6)
C90 Fe4 C88 67.9(6)
C90 Fe4 C91 40.3(6)
C91 Fe4 C83 124.9(6)
C91 Fe4 C84 107.9(6)
C91 Fe4 C85 120.6(6)
C91 Fe4 C87 40.6(6)
C91 Fe4 C88 68.1(6)
C1 N1 Zn1 127.5(7)
C4 N1 Zn1 126.2(8)
C4 N1 C1 106.2(9)
C6 N2 Zn1 127.5(8)
C9 N2 Zn1 128.4(8)
C9 N2 C6 103.9(9)
C11 N3 Zn1 126.6(8)
C11 N3 C14 106.3(9)
C14 N3 Zn1 126.3(8)
C16 N4 Zn1 124.4(7)
C19 N4 Zn1 127.3(8)
C19 N4 C16 106.9(9)
N6 N5 C43 123.5(10)
N6 N5 C44 109.3(10)
C44 N5 C43 127.0(10)
N7 N6 N5 107.9(9)
N6 N7 C45 108.7(9)
N15 N8 C79 119.3(10)
N15 N8 C80 109.2(10)
C80 N8 C79 131.4(10)
N10 N9 C61 118.3(10)
C62 N9 N10 109.5(10)
C62 N9 C61 131.8(10)
N11 N10 N9 106.4(9)
N10 N11 C63 110.0(10)
N13 N12 C26 120.4(10)
C27 N12 N13 108.5(10)
C27 N12 C26 130.3(11)
N14 N13 N12 107.7(9)
N13 N14 C28 110.1(10)
N16 N15 N8 108.1(10)
N15 N16 C81 108.8(10)
C92 O1 Zn1 119.6(7)
N1 C1 C2 107.9(11)
N1 C1 C20 124.0(10)
C20 C1 C2 128.1(12)
C1 C2 H2 125.2
C3 C2 C1 109.6(11)
C3 C2 H2 125.2
C2 C3 H3 127.0
C2 C3 C4 106.0(11)
C4 C3 H3 127.0
N1 C4 C3 110.3(10)
N1 C4 C5 126.2(11)
C5 C4 C3 123.4(11)
C4 C5 C6 126.8(11)
C4 C5 C39 117.5(11)
C6 C5 C39 115.6(11)
N2 C6 C5 122.9(10)
N2 C6 C7 110.8(11)
C5 C6 C7 126.3(11)
C6 C7 H7 126.6
C8 C7 C6 106.7(11)
C8 C7 H7 126.6
C7 C8 H8 127.2
C7 C8 C9 105.6(11)
C9 C8 H8 127.2
N2 C9 C8 113.0(10)
N2 C9 C10 124.2(10)
C10 C9 C8 122.8(11)
C9 C10 C11 126.2(11)
C9 C10 C56 119.1(11)
C11 C10 C56 114.7(11)
N3 C11 C10 124.5(11)
N3 C11 C12 109.5(11)
C10 C11 C12 126.0(11)
C11 C12 H12 126.5
C13 C12 C11 107.0(11)
C13 C12 H12 126.5
C12 C13 H13 126.4
C12 C13 C14 107.1(11)
C14 C13 H13 126.4
N3 C14 C13 110.1(10)
N3 C14 C15 124.4(10)
C15 C14 C13 125.6(11)
C14 C15 C74 116.6(10)
C16 C15 C14 126.4(11)
C16 C15 C74 117.1(10)
N4 C16 C15 126.3(10)
N4 C16 C17 108.3(10)
C15 C16 C17 125.1(11)
C16 C17 H17 126.5
C18 C17 C16 107.1(11)
C18 C17 H17 126.5
C17 C18 H18 126.4
C17 C18 C19 107.1(11)
C19 C18 H18 126.4
N4 C19 C18 110.6(10)
N4 C19 C20 124.9(11)
C18 C19 C20 124.5(11)
C1 C20 C19 126.3(11)
C1 C20 C21 115.4(10)
C19 C20 C21 117.7(10)
C22 C21 C20 119.0(11)
C26 C21 C20 122.9(10)
C26 C21 C22 118.1(11)
C21 C22 H22 120.2
C23 C22 C21 119.7(11)
C23 C22 H22 120.2
C22 C23 H23 119.1
C24 C23 C22 121.8(12)
C24 C23 H23 119.1
C23 C24 H24 120.0
C23 C24 C25 120.0(12)
C25 C24 H24 120.0
C24 C25 H25 120.9
C26 C25 C24 118.3(12)
C26 C25 H25 120.9
C21 C26 N12 121.4(10)
C21 C26 C25 122.1(11)
C25 C26 N12 116.5(10)
N12 C27 H27 126.5
N12 C27 C28 107.1(11)
C28 C27 H27 126.5
N14 C28 C27 106.6(10)
N14 C28 C29 123.5(11)
C27 C28 C29 129.6(12)
C28 C29 Fe3 134.4(9)
C30 C29 Fe3 69.1(7)
C30 C29 C28 123.2(11)
C33 C29 Fe3 69.9(7)
C33 C29 C28 128.6(11)
C33 C29 C30 107.4(11)
Fe3 C30 H30 125.9
C29 C30 Fe3 69.8(7)
C29 C30 H30 125.9
C31 C30 Fe3 69.5(7)
C31 C30 C29 108.3(12)
C31 C30 H30 125.9
Fe3 C31 H31 125.8
C30 C31 Fe3 69.9(7)
C30 C31 H31 125.8
C30 C31 C32 108.5(12)
C32 C31 Fe3 70.1(7)
C32 C31 H31 125.8
Fe3 C32 H32 126.7
C31 C32 Fe3 68.5(7)
C31 C32 H32 126.7
C33 C32 Fe3 69.7(7)
C33 C32 C31 106.6(12)
C33 C32 H32 126.7
Fe3 C33 H33 125.3
C29 C33 Fe3 69.5(7)
C29 C33 C32 109.3(11)
C29 C33 H33 125.3
C32 C33 Fe3 69.8(7)
C32 C33 H33 125.3
Fe3 C34 H34 126.2
C35 C34 Fe3 69.0(7)
C35 C34 H34 126.2
C38 C34 Fe3 70.2(7)
C38 C34 H34 126.2
C38 C34 C35 107.6(11)
Fe3 C35 H35 126.0
C34 C35 Fe3 69.9(7)
C34 C35 H35 126.0
C36 C35 Fe3 70.4(7)
C36 C35 C34 107.9(12)
C36 C35 H35 126.0
Fe3 C36 H36 126.3
C35 C36 Fe3 68.7(7)
C35 C36 H36 126.3
C35 C36 C37 107.3(11)
C37 C36 Fe3 69.7(7)
C37 C36 H36 126.3
Fe3 C37 H37 125.9
C36 C37 Fe3 69.5(7)
C36 C37 H37 125.9
C38 C37 Fe3 69.9(7)
C38 C37 C36 108.2(11)
C38 C37 H37 125.9
Fe3 C38 H38 125.6
C34 C38 Fe3 69.4(7)
C34 C38 H38 125.6
C37 C38 Fe3 70.1(7)
C37 C38 C34 108.9(11)
C37 C38 H38 125.6
C40 C39 C5 118.4(11)
C40 C39 C43 117.6(11)
C43 C39 C5 123.9(11)
C39 C40 H40 119.6
C41 C40 C39 120.8(11)
C41 C40 H40 119.6
C40 C41 H41 120.1
C42 C41 C40 119.8(12)
C42 C41 H41 120.1
C41 C42 H42 119.8
C100 C42 C41 120.3(12)
C100 C42 H42 119.8
C39 C43 N5 119.9(10)
C100 C43 N5 118.9(11)
C100 C43 C39 121.2(11)
N5 C44 H44 127.4
C45 C44 N5 105.2(11)
C45 C44 H44 127.4
N7 C45 C46 122.2(10)
C44 C45 N7 108.9(10)
C44 C45 C46 128.9(12)
C45 C46 Fe2 126.3(8)
C47 C46 Fe2 68.8(6)
C47 C46 C45 126.1(11)
C50 C46 Fe2 69.6(7)
C50 C46 C45 127.2(11)
C50 C46 C47 106.8(11)
Fe2 C47 H47 126.2
C46 C47 Fe2 70.1(6)
C46 C47 H47 126.2
C48 C47 Fe2 69.9(6)
C48 C47 C46 107.6(10)
C48 C47 H47 126.2
Fe2 C48 H48 126.0
C47 C48 Fe2 69.1(6)
C47 C48 H48 126.0
C49 C48 Fe2 70.3(7)
C49 C48 C47 108.0(11)
C49 C48 H48 126.0
Fe2 C49 H49 125.4
C48 C49 Fe2 70.3(7)
C48 C49 H49 125.4
C48 C49 C50 109.1(11)
C50 C49 Fe2 69.9(7)
C50 C49 H49 125.4
Fe2 C50 H50 125.8
C46 C50 Fe2 70.0(7)
C46 C50 H50 125.8
C49 C50 Fe2 69.8(7)
C49 C50 C46 108.4(11)
C49 C50 H50 125.8
Fe2 C52 H52 126.7
C51 C52 Fe2 68.8(7)
C51 C52 H52 126.7
C53 C52 Fe2 69.6(7)
C53 C52 H52 126.7
C53 C52 C51 106.6(12)
Fe2 C51 H51 125.6
C52 C51 Fe2 70.2(7)
C52 C51 H51 125.6
C55 C51 Fe2 70.5(7)
C55 C51 C52 108.8(12)
C55 C51 H51 125.6
Fe2 C53 H53 126.0
C52 C53 Fe2 70.0(7)
C52 C53 H53 126.0
C52 C53 C54 107.9(12)
C54 C53 Fe2 69.4(7)
C54 C53 H53 126.0
Fe2 C54 H54 125.5
C53 C54 Fe2 69.5(7)
C53 C54 H54 125.5
C55 C54 Fe2 70.7(7)
C55 C54 C53 109.1(12)
C55 C54 H54 125.5
Fe2 C55 H55 126.2
C51 C55 Fe2 68.8(7)
C51 C55 H55 126.2
C54 C55 Fe2 69.8(8)
C54 C55 C51 107.6(12)
C54 C55 H55 126.2
C57 C56 C10 119.8(11)
C61 C56 C10 123.2(10)
C61 C56 C57 117.0(11)
C56 C57 H57 118.9
C58 C57 C56 122.3(13)
C58 C57 H57 118.9
C57 C58 H58 120.5
C57 C58 C59 119.0(13)
C59 C58 H58 120.5
C58 C59 H59 120.1
C60 C59 C58 119.8(12)
C60 C59 H59 120.1
C59 C60 H60 119.7
C59 C60 C61 120.6(12)
C61 C60 H60 119.7
C56 C61 N9 123.1(10)
C56 C61 C60 121.3(11)
C60 C61 N9 115.6(11)
N9 C62 H62 126.7
N9 C62 C63 106.7(11)
C63 C62 H62 126.7
N11 C63 C62 107.5(11)
N11 C63 C64 123.5(12)
C62 C63 C64 129.1(12)
C63 C64 Fe1 122.8(9)
C65 C64 Fe1 68.3(7)
C65 C64 C63 124.0(12)
C68 C64 Fe1 69.5(7)
C68 C64 C63 128.5(11)
C68 C64 C65 107.2(11)
Fe1 C65 H65 126.4
C64 C65 Fe1 70.2(7)
C64 C65 H65 126.4
C66 C65 Fe1 69.8(7)
C66 C65 C64 107.3(11)
C66 C65 H65 126.4
Fe1 C66 H66 125.4
C65 C66 Fe1 68.9(7)
C65 C66 H66 125.4
C67 C66 Fe1 70.5(8)
C67 C66 C65 109.1(11)
C67 C66 H66 125.4
Fe1 C67 H67 125.8
C66 C67 Fe1 69.7(8)
C66 C67 H67 125.8
C66 C67 C68 108.3(11)
C68 C67 Fe1 69.4(7)
C68 C67 H67 125.8
Fe1 C68 H68 126.0
C64 C68 Fe1 69.7(7)
C64 C68 C67 108.0(11)
C64 C68 H68 126.0
C67 C68 Fe1 69.4(7)
C67 C68 H68 126.0
Fe1 C69 H69 125.7
C70 C69 Fe1 69.6(8)
C70 C69 H69 125.7
C73 C69 Fe1 69.3(8)
C73 C69 H69 125.7
C73 C69 C70 108.5(13)
Fe1 C70 H70 126.9
C69 C70 Fe1 69.5(8)
C69 C70 H70 126.9
C71 C70 Fe1 69.3(8)
C71 C70 C69 106.2(13)
C71 C70 H70 126.9
Fe1 C71 H71 125.0
C70 C71 Fe1 70.8(8)
C70 C71 H71 125.0
C70 C71 C72 110.1(13)
C72 C71 Fe1 70.6(7)
C72 C71 H71 125.0
Fe1 C72 H72 126.6
C71 C72 Fe1 69.2(7)
C71 C72 H72 126.6
C71 C72 C73 106.9(13)
C73 C72 Fe1 68.9(7)
C73 C72 H72 126.6
Fe1 C73 H73 125.9
C69 C73 Fe1 70.8(8)
C69 C73 C72 108.2(12)
C69 C73 H73 125.9
C72 C73 Fe1 70.5(8)
C72 C73 H73 125.9
C75 C74 C15 119.8(11)
C79 C74 C15 124.4(11)
C79 C74 C75 115.8(11)
C74 C75 H75 119.0
C76 C75 C74 122.0(12)
C76 C75 H75 119.0
C75 C76 H76 120.1
C77 C76 C75 119.8(13)
C77 C76 H76 120.1
C76 C77 H77 119.4
C76 C77 C78 121.3(13)
C78 C77 H77 119.4
C77 C78 H78 121.4
C79 C78 C77 117.1(12)
C79 C78 H78 121.4
C74 C79 N8 119.3(11)
C78 C79 N8 116.8(11)
C78 C79 C74 123.8(11)
N8 C80 H80 127.4
C81 C80 N8 105.2(11)
C81 C80 H80 127.4
N16 C81 C80 108.7(11)
N16 C81 C82 123.2(11)
C80 C81 C82 128.0(12)
C81 C82 Fe4 129.2(8)
C83 C82 Fe4 70.2(7)
C83 C82 C81 127.8(11)
C83 C82 C86 108.0(11)
C86 C82 Fe4 69.1(6)
C86 C82 C81 124.1(11)
Fe4 C83 H83 125.8
C82 C83 Fe4 70.0(7)
C82 C83 H83 125.8
C82 C83 C84 108.4(11)
C84 C83 Fe4 69.8(7)
C84 C83 H83 125.8
Fe4 C84 H84 125.5
C83 C84 Fe4 69.6(7)
C83 C84 H84 125.5
C83 C84 C85 109.0(11)
C85 C84 Fe4 69.7(7)
C85 C84 H84 125.5
Fe4 C85 H85 126.8
C84 C85 Fe4 69.6(7)
C84 C85 H85 126.8
C84 C85 C86 106.4(11)
C86 C85 Fe4 68.9(7)
C86 C85 H85 126.8
Fe4 C86 H86 125.8
C82 C86 Fe4 69.7(6)
C82 C86 H86 125.8
C85 C86 Fe4 70.1(7)
C85 C86 C82 108.3(11)
C85 C86 H86 125.8
Fe4 C87 H87 125.9
C88 C87 Fe4 70.6(7)
C88 C87 H87 125.9
C91 C87 Fe4 69.7(8)
C91 C87 H87 125.9
C91 C87 C88 108.2(12)
Fe4 C88 H88 126.4
C87 C88 Fe4 68.9(8)
C87 C88 H88 126.4
C89 C88 Fe4 68.5(8)
C89 C88 C87 107.1(12)
C89 C88 H88 126.4
Fe4 C89 H89 125.8
C88 C89 Fe4 71.0(8)
C88 C89 H89 125.8
C90 C89 Fe4 70.1(8)
C90 C89 C88 108.5(13)
C90 C89 H89 125.8
Fe4 C90 H90 125.9
C89 C90 Fe4 69.4(8)
C89 C90 H90 125.9
C91 C90 Fe4 69.9(8)
C91 C90 C89 108.3(13)
C91 C90 H90 125.9
Fe4 C91 H91 126.1
C87 C91 Fe4 69.7(8)
C87 C91 H91 126.1
C90 C91 Fe4 69.8(8)
C90 C91 C87 107.9(13)
C90 C91 H91 126.1
O1 C92 H92a 109.5
O1 C92 H92b 109.5
O1 C92 H92c 109.5
H92a C92 H92b 109.5
H92a C92 H92c 109.5
H92b C92 H92c 109.5
Cl1 C93 H93a 108.4
Cl1 C93 H93b 108.4
Cl2 C93 Cl1 115.5(13)
Cl2 C93 H93a 108.4
Cl2 C93 H93b 108.4
H93a C93 H93b 107.5
Cl3 C94 Cl4 121(2)
Cl3 C94 H94a 107.0
Cl3 C94 H94b 107.0
Cl4 C94 H94a 107.0
Cl4 C94 H94b 107.0
H94a C94 H94b 106.7
Cl5 C95 H95a 109.4
Cl5 C95 H95b 109.4
Cl6 C95 Cl5 111.3(12)
Cl6 C95 H95a 109.4
Cl6 C95 H95b 109.4
H95a C95 H95b 108.0
Cl7 C96 Cl8 110.4(6)
Cl7 C96 H96a 109.6
Cl7 C96 H96b 109.6
Cl8 C96 H96a 109.6
Cl8 C96 H96b 109.6
H96a C96 H96b 108.1
Cl12 C98 H98a 110.9
Cl12 C98 H98b 110.9
H98a C98 H98b 108.9
Cl13 C99 H99a 108.4
Cl13 C99 H99b 108.4
Cl14 C99 Cl13 115.4(19)
Cl14 C99 H99a 108.4
Cl14 C99 H99b 108.4
H99a C99 H99b 107.5
C42 C100 C43 120.1(12)
C42 C100 H10 120.0
C43 C100 H10 120.0

loop_
_geom_bond_atom_site_label_1
_geom_bond_atom_site_label_2
_geom_bond_distance
Zn1 N1 2.072(9)
Zn1 N2 2.039(9)
Zn1 N3 2.066(9)
Zn1 N4 2.081(9)
Zn1 O1 2.090(8)
Fe1 C64 2.038(12)
Fe1 C65 2.013(12)
Fe1 C66 2.025(13)
Fe1 C67 2.034(14)
Fe1 C68 2.035(12)
Fe1 C69 2.052(13)
Fe1 C70 2.054(15)
Fe1 C71 2.035(13)
Fe1 C72 2.054(13)
Fe1 C73 2.033(13)
Fe2 C46 2.045(12)
Fe2 C47 2.028(11)
Fe2 C48 2.039(12)
Fe2 C49 2.039(11)
Fe2 C50 2.039(12)
Fe2 C52 2.046(12)
Fe2 C51 2.028(12)
Fe2 C53 2.041(13)
Fe2 C54 2.040(13)
Fe2 C55 2.051(12)
Fe3 C29 2.036(12)
Fe3 C30 2.026(12)
Fe3 C31 2.020(12)
Fe3 C32 2.042(13)
Fe3 C33 2.041(12)
Fe3 C34 2.045(12)
Fe3 C35 2.032(13)
Fe3 C36 2.054(13)
Fe3 C37 2.057(12)
Fe3 C38 2.055(12)
Fe4 C82 2.037(12)
Fe4 C83 2.040(12)
Fe4 C84 2.043(13)
Fe4 C85 2.045(13)
Fe4 C86 2.029(11)
Fe4 C87 2.038(13)
Fe4 C88 2.060(13)
Fe4 C89 2.028(14)
Fe4 C90 2.036(14)
Fe4 C91 2.038(13)
N1 C1 1.386(15)
N1 C4 1.349(14)
N2 C6 1.400(15)
N2 C9 1.354(14)
N3 C11 1.366(15)
N3 C14 1.371(15)
N4 C16 1.356(14)
N4 C19 1.351(14)
N5 N6 1.325(13)
N5 C43 1.427(15)
N5 C44 1.380(15)
N6 N7 1.318(13)
N7 C45 1.349(15)
N8 N15 1.326(14)
N8 C79 1.438(15)
N8 C80 1.369(15)
N9 N10 1.363(14)
N9 C61 1.418(15)
N9 C62 1.333(15)
N10 N11 1.321(14)
N11 C63 1.341(16)
N12 N13 1.364(14)
N12 C26 1.423(15)
N12 C27 1.347(15)
N13 N14 1.303(14)
N14 C28 1.360(15)
N15 N16 1.319(15)
N16 C81 1.338(16)
O1 C92 1.436(14)
Cl1 C93 1.69(2)
Cl2 C93 1.659(17)
Cl3 C94 1.58(3)
Cl4 C94 1.65(2)
Cl5 C95 1.75(2)
Cl6 C95 1.74(2)
Cl7 C96 1.733(14)
Cl8 C96 1.745(11)
Cl12 C98 2.010(19)
Cl13 C99 1.76(2)
Cl14 C99 1.55(2)
C1 C2 1.413(17)
C1 C20 1.410(17)
C2 H2 0.9500
C2 C3 1.319(17)
C3 H3 0.9500
C3 C4 1.431(17)
C4 C5 1.387(16)
C5 C6 1.405(17)
C5 C39 1.522(17)
C6 C7 1.414(17)
C7 H7 0.9500
C7 C8 1.381(17)
C8 H8 0.9500
C8 C9 1.414(16)
C9 C10 1.398(17)
C10 C11 1.407(17)
C10 C56 1.494(17)
C11 C12 1.454(17)
C12 H12 0.9500
C12 C13 1.341(17)
C13 H13 0.9500
C13 C14 1.439(17)
C14 C15 1.413(16)
C15 C16 1.384(16)
C15 C74 1.503(17)
C16 C17 1.445(16)
C17 H17 0.9500
C17 C18 1.336(17)
C18 H18 0.9500
C18 C19 1.403(17)
C19 C20 1.416(17)
C20 C21 1.503(17)
C21 C22 1.409(16)
C21 C26 1.376(17)
C22 H22 0.9500
C22 C23 1.378(17)
C23 H23 0.9500
C23 C24 1.349(18)
C24 H24 0.9500
C24 C25 1.407(18)
C25 H25 0.9500
C25 C26 1.386(17)
C27 H27 0.9500
C27 C28 1.369(17)
C28 C29 1.461(17)
C29 C30 1.424(17)
C29 C33 1.413(18)
C30 H30 1.0000
C30 C31 1.404(18)
C31 H31 1.0000
C31 C32 1.436(19)
C32 H32 1.0000
C32 C33 1.414(18)
C33 H33 1.0000
C34 H34 1.0000
C34 C35 1.432(18)
C34 C38 1.414(17)
C35 H35 1.0000
C35 C36 1.427(19)
C36 H36 1.0000
C36 C37 1.432(18)
C37 H37 1.0000
C37 C38 1.406(18)
C38 H38 1.0000
C39 C40 1.386(17)
C39 C43 1.396(17)
C40 H40 0.9500
C40 C41 1.384(17)
C41 H41 0.9500
C41 C42 1.377(18)
C42 H42 0.9500
C42 C100 1.358(18)
C43 C100 1.376(17)
C44 H44 0.9500
C44 C45 1.339(17)
C45 C46 1.455(17)
C46 C47 1.429(17)
C46 C50 1.408(17)
C47 H47 1.0000
C47 C48 1.422(17)
C48 H48 1.0000
C48 C49 1.377(17)
C49 H49 1.0000
C49 C50 1.405(17)
C50 H50 1.0000
C52 H52 1.0000
C52 C51 1.427(18)
C52 C53 1.413(19)
C51 H51 1.0000
C51 C55 1.422(18)
C53 H53 1.0000
C53 C54 1.431(19)
C54 H54 1.0000
C54 C55 1.381(18)
C55 H55 1.0000
C56 C57 1.390(17)
C56 C61 1.377(17)
C57 H57 0.9500
C57 C58 1.381(18)
C58 H58 0.9500
C58 C59 1.392(19)
C59 H59 0.9500
C59 C60 1.352(18)
C60 H60 0.9500
C60 C61 1.396(17)
C62 H62 0.9500
C62 C63 1.364(17)
C63 C64 1.447(18)
C64 C65 1.437(17)
C64 C68 1.418(17)
C65 H65 1.0000
C65 C66 1.424(18)
C66 H66 1.0000
C66 C67 1.381(18)
C67 H67 1.0000
C67 C68 1.430(18)
C68 H68 1.0000
C69 H69 1.0000
C69 C70 1.44(2)
C69 C73 1.395(19)
C70 H70 1.0000
C70 C71 1.40(2)
C71 H71 1.0000
C71 C72 1.405(19)
C72 H72 1.0000
C72 C73 1.419(19)
C73 H73 1.0000
C74 C75 1.403(17)
C74 C79 1.382(17)
C75 H75 0.9500
C75 C76 1.374(18)
C76 H76 0.9500
C76 C77 1.342(19)
C77 H77 0.9500
C77 C78 1.411(19)
C78 H78 0.9500
C78 C79 1.369(18)
C80 H80 0.9500
C80 C81 1.353(17)
C81 C82 1.459(17)
C82 C83 1.389(17)
C82 C86 1.433(17)
C83 H83 1.0000
C83 C84 1.417(18)
C84 H84 1.0000
C84 C85 1.421(18)
C85 H85 1.0000
C85 C86 1.426(17)
C86 H86 1.0000
C87 H87 1.0000
C87 C88 1.416(19)
C87 C91 1.41(2)
C88 H88 1.0000
C88 C89 1.414(19)
C89 H89 1.0000
C89 C90 1.41(2)
C90 H90 1.0000
C90 C91 1.40(2)
C91 H91 1.0000
C92 H92a 0.9800
C92 H92b 0.9800
C92 H92c 0.9800
C93 H93a 0.9900
C93 H93b 0.9900
C94 H94a 0.9900
C94 H94b 0.9900
C95 H95a 0.9900
C95 H95b 0.9900
C96 H96a 0.9900
C96 H96b 0.9900
C98 H98a 0.9900
C98 H98b 0.9900
C99 H99a 0.9900
C99 H99b 0.9900
C100 H10 0.9500
